data_7715187
loop_
_publ_author_name
'Rabelo, Renato'
'Toma, Luminita'
'Julve, Miguel'
'Lloret, Francesc'
'Pas&#xe1;n, Jorge'
'Cangussu, Danielle'
'Ruiz-Garc&#xed;a, Rafael'
'Cano, Joan'

_publ_section_title
;
 How the spin state tunes the slow magnetic relaxation field dependence in
 spin crossover cobalt(II) complexes.
;
_journal_issue 12
_journal_name_full 'Dalton transactions (Cambridge, England : 2003)'
_journal_page_first 5507
_journal_page_last 5520
_journal_paper_doi 10.1039/d4dt00059e
_journal_volume 53
_journal_year 2024
_chemical_formula_moiety 'C38 H26 Co I4 N6, 2(Cl O4), C2 H3 N'
_chemical_formula_sum 'C40 H29 Cl2 Co I4 N7 O8'
_chemical_formula_weight 1373.13
_space_group_crystal_system monoclinic
_space_group_IT_number 14
_space_group_name_Hall '-P 2ybc'
_space_group_name_H-M_alt 'P 1 21/c 1'
_atom_sites_solution_hydrogens geom
_audit_creation_date 2020-09-25
_audit_creation_method
;
Olex2 1.2
(compiled 2018.05.29 svn.r3510 for OlexSys, GUI svn.r5506)
;
_audit_update_record
;
2020-10-26 deposited with the CCDC.	2024-02-20 downloaded from the CCDC.
;
_cell_angle_alpha 90
_cell_angle_beta 92.0440(10)
_cell_angle_gamma 90
_cell_formula_units_Z 8
_cell_length_a 12.5152(3)
_cell_length_b 39.5528(8)
_cell_length_c 18.4447(4)
_cell_measurement_reflns_used 130575
_cell_measurement_temperature 150(2)
_cell_measurement_theta_max 28.741
_cell_measurement_theta_min 2.210
_cell_volume 9124.5(3)
_computing_cell_refinement 'Bruker SAINT'
_computing_data_collection 'Bruker APEX2'
_computing_data_reduction 'Bruker SAINT'
_computing_molecular_graphics 'Olex2 (Dolomanov et al., 2009)'
_computing_publication_material 'Olex2 (Dolomanov et al., 2009)'
_computing_structure_refinement 'ShelXL (Sheldrick, 2015)'
_computing_structure_solution 'SHELXT 2014/5 (Sheldrick, 2014)'
_diffrn_ambient_environment N~2~
_diffrn_ambient_temperature 150.0(2)
_diffrn_detector 'CCD plate'
_diffrn_measured_fraction_theta_full 0.991
_diffrn_measured_fraction_theta_max 0.973
_diffrn_measurement_device 'four-circle diffractometer'
_diffrn_measurement_device_type 'Bruker APEX-II CCD'
_diffrn_measurement_method '\f and \w scans'
_diffrn_radiation_monochromator graphite
_diffrn_radiation_type MoK\a
_diffrn_radiation_wavelength 0.71073
_diffrn_reflns_av_R_equivalents 0.0282
_diffrn_reflns_av_unetI/netI 0.0225
_diffrn_reflns_Laue_measured_fraction_full 0.991
_diffrn_reflns_Laue_measured_fraction_max 0.973
_diffrn_reflns_limit_h_max 16
_diffrn_reflns_limit_h_min -15
_diffrn_reflns_limit_k_max 53
_diffrn_reflns_limit_k_min -53
_diffrn_reflns_limit_l_max 24
_diffrn_reflns_limit_l_min -24
_diffrn_reflns_number 130575
_diffrn_reflns_point_group_measured_fraction_full 0.991
_diffrn_reflns_point_group_measured_fraction_max 0.973
_diffrn_reflns_theta_full 25.242
_diffrn_reflns_theta_max 28.741
_diffrn_reflns_theta_min 2.210
_diffrn_source 'fine-focus sealed X-ray tube'
_diffrn_source_type 'Enhance (Mo) X-ray Source'
_exptl_absorpt_coefficient_mu 3.258
_exptl_absorpt_correction_T_max 0.9084
_exptl_absorpt_correction_T_min 0.6143
_exptl_absorpt_correction_type multi-scan
_exptl_absorpt_process_details
;
SADABS-2016/2 (Bruker,2016) was used for absorption correction.
wR2(int) was 0.0635 before and 0.0435 after correction.
The Ratio of minimum to maximum transmission is 0.6762.
The \l/2 correction factor is Not present.
;
_exptl_crystal_colour red
_exptl_crystal_density_diffrn 1.999
_exptl_crystal_description prism
_exptl_crystal_F_000 5240
_exptl_crystal_size_max 0.2
_exptl_crystal_size_mid 0.1
_exptl_crystal_size_min 0.05
_refine_diff_density_max 1.106
_refine_diff_density_min -1.215
_refine_diff_density_rms 0.093
_refine_ls_extinction_method none
_refine_ls_goodness_of_fit_ref 1.128
_refine_ls_hydrogen_treatment constr
_refine_ls_matrix_type full
_refine_ls_number_parameters 1152
_refine_ls_number_reflns 23025
_refine_ls_number_restraints 142
_refine_ls_restrained_S_all 1.158
_refine_ls_R_factor_all 0.0400
_refine_ls_R_factor_gt 0.0325
_refine_ls_shift/su_max 0.004
_refine_ls_shift/su_mean 0.000
_refine_ls_structure_factor_coef Fsqd
_refine_ls_weighting_details 'w=1/[\s^2^(Fo^2^)+(0.0137P)^2^+21.0669P] where P=(Fo^2^+2Fc^2^)/3'
_refine_ls_weighting_scheme calc
_refine_ls_wR_factor_gt 0.0636
_refine_ls_wR_factor_ref 0.0664
_reflns_Friedel_coverage 0.000
_reflns_number_gt 20062
_reflns_number_total 23025
_reflns_threshold_expression 'I > 2\s(I)'
_cod_data_source_file d4dt00059e2.cif
_cod_data_source_block compound_1
_cod_depositor_comments 'Adding full bibliography for 7715184--7715187.cif.'
_cod_database_code 7715187
_shelx_shelxl_version_number 2018/3
_shelx_space_group_comment
;
The symmetry employed for this shelxl refinement is uniquely defined
by the following loop, which should always be used as a source of
symmetry information in preference to the above space-group names.
They are only intended as comments.
;
_shelx_estimated_absorpt_t_max 0.854
_shelx_estimated_absorpt_t_min 0.562
_olex2_refinement_description
;
1. Fixed Uiso
 At 1.2 times of:
  All C(H) groups
 At 1.5 times of:
  All C(H,H,H) groups
2. Restrained distances
 I2-C17 \\sim I2A-C17
 with sigma of 0.02
 I7-C61 \\sim I7A-C61
 with sigma of 0.02
 Cl4-O13 \\sim Cl4-O13A
 with sigma of 0.02
 Cl4-O14 \\sim Cl4-O14A
 with sigma of 0.02
 Cl4-O16 \\sim Cl4-O16A
 with sigma of 0.02
 Cl4-O15 \\sim Cl4-O15A
 with sigma of 0.02
 Cl4-O13 \\sim Cl4-O16 \\sim Cl4-O14 \\sim Cl4-O15
 with sigma of 0.02
 O13-O14 \\sim O13-O15 \\sim O13-O16 \\sim O14-O15 \\sim O14-O16 \\sim O15-O16
 with sigma of 0.02
 Cl4-O13A \\sim Cl4-O16A \\sim Cl4-O14A \\sim Cl4-O15A
 with sigma of 0.02
 O13A-O14A \\sim O13A-O15A \\sim O13A-O16A \\sim O14A-O15A \\sim O14A-O16A
\\sim O15A-O16A
 with sigma of 0.02
3. Uiso/Uaniso restraints and constraints
Uanis(O13) \\sim Ueq, Uanis(O14) \\sim Ueq, Uanis(O15) \\sim Ueq, Uanis(I2)
\\sim Ueq: with sigma of 0.01 and sigma for terminal atoms of 0.02
Uanis(O16) \\sim Ueq: with sigma of 0.01 and sigma for terminal atoms of 0.02
Uanis(O14) = Uanis(O14A)
Uanis(O16) = Uanis(O16A)
Uanis(O15A) = Uanis(O15)
Uanis(O13) = Uanis(O13A)
4. Rigid body (RIGU) restrains
 Cl4, O13, O13A, O14, O14A, O15, O15A, O16, O16A
 with sigma for 1-2 distances of 0.004 and sigma for 1-3 distances of 0.004
5. Others
 Sof(I2A)=1-FVAR(1)
 Sof(I2)=FVAR(1)
 Sof(I7A)=1-FVAR(2)
 Sof(I7)=FVAR(2)
 Sof(O13A)=Sof(O14A)=Sof(O15A)=Sof(O16A)=1-FVAR(3)
 Sof(O13)=Sof(O14)=Sof(O15)=Sof(O16)=FVAR(3)
6.a Aromatic/amide H refined with riding coordinates:
 C2(H2), C3(H3), C5(H5), C6(H6), C7(H7), C9(H9), C10(H10), C11(H11), C13(H13),
 C15(H15), C16(H16), C18(H18), C19(H19), C21(H21), C22(H22), C24(H24), C25(H25),
  C26(H26), C28(H28), C29(H29), C30(H30), C32(H32), C34(H34), C35(H35),
 C37(H37), C38(H38), C40(H40), C41(H41), C43(H43), C44(H44), C45(H45), C47(H47),
  C48(H48), C49(H49), C51(H51), C53(H53), C54(H54), C56(H56), C57(H57),
 C59(H59), C60(H60), C62(H62), C63(H63), C64(H64), C66(H66), C67(H67), C68(H68),
  C70(H70), C72(H72), C73(H73), C75(H75), C76(H76)
6.b Idealised Me refined as rotating group:
 C78(H78A,H78B,H78C), C80(H80A,H80B,H80C)
;
_olex2_submission_special_instructions 'No special instructions were received'

loop_
_space_group_symop_operation_xyz
'x, y, z'
'-x, y+1/2, -z+1/2'
'-x, -y, -z'
'x, -y-1/2, z-1/2'

loop_
_atom_site_label
_atom_site_type_symbol
_atom_site_fract_x
_atom_site_fract_y
_atom_site_fract_z
_atom_site_U_iso_or_equiv
_atom_site_adp_type
_atom_site_occupancy
_atom_site_site_symmetry_order
_atom_site_calc_flag
_atom_site_refinement_flags_posn
_atom_site_refinement_flags_adp
_atom_site_refinement_flags_occupancy
_atom_site_disorder_assembly
_atom_site_disorder_group
C1 C 0.6193(3) 0.58045(7) 0.88043(17) 0.0234(6) Uani 1 1 d . . . . .
C2 C 0.5542(3) 0.58722(8) 0.81966(18) 0.0285(7) Uani 1 1 d . . . . .
H2 H 0.580845 0.584653 0.772399 0.034 Uiso 1 1 calc R . . . .
C3 C 0.4496(3) 0.59778(8) 0.82858(19) 0.0311(7) Uani 1 1 d . . . . .
H3 H 0.403612 0.601812 0.787409 0.037 Uiso 1 1 calc R . . . .
C4 C 0.4130(3) 0.60238(8) 0.8974(2) 0.0298(7) Uani 1 1 d . . . . .
C5 C 0.4771(3) 0.59622(9) 0.95825(19) 0.0325(7) Uani 1 1 d . . . . .
H5 H 0.450644 0.599665 1.005318 0.039 Uiso 1 1 calc R . . . .
C6 C 0.5812(3) 0.58487(8) 0.94983(18) 0.0288(7) Uani 1 1 d . . . . .
H6 H 0.626117 0.580153 0.991223 0.035 Uiso 1 1 calc R . . . .
C7 C 0.7591(3) 0.54278(7) 0.90533(16) 0.0226(6) Uani 1 1 d . . . . .
H7 H 0.714427 0.530619 0.936722 0.027 Uiso 1 1 calc R . . . .
C8 C 0.8697(3) 0.53283(7) 0.89437(16) 0.0224(6) Uani 1 1 d . . . . .
C9 C 0.9183(3) 0.50293(8) 0.91727(18) 0.0285(7) Uani 1 1 d . . . . .
H9 H 0.880998 0.487149 0.945818 0.034 Uiso 1 1 calc R . . . .
C10 C 1.0223(3) 0.49656(8) 0.89767(19) 0.0307(7) Uani 1 1 d . . . . .
H10 H 1.056948 0.476215 0.912522 0.037 Uiso 1 1 calc R . . . .
C11 C 1.0755(3) 0.52000(8) 0.85631(18) 0.0290(7) Uani 1 1 d . . . . .
H11 H 1.146633 0.515884 0.842377 0.035 Uiso 1 1 calc R . . . .
C12 C 1.0231(3) 0.54956(7) 0.83557(16) 0.0230(6) Uani 1 1 d . . . . .
C13 C 1.0672(3) 0.57710(8) 0.79319(16) 0.0232(6) Uani 1 1 d . . . . .
H13 H 1.136669 0.575942 0.774267 0.028 Uiso 1 1 calc R . . . .
C14 C 1.0428(3) 0.63039(8) 0.74023(17) 0.0256(6) Uani 1 1 d . . . . .
C15 C 1.0986(3) 0.62500(9) 0.67718(18) 0.0326(8) Uani 1 1 d . . . . .
H15 H 1.114220 0.602648 0.662004 0.039 Uiso 1 1 calc R . . . .
C16 C 1.1310(3) 0.65244(10) 0.6367(2) 0.0414(9) Uani 1 1 d . . . . .
H16 H 1.169702 0.649118 0.593912 0.050 Uiso 1 1 calc R . . . .
C17 C 1.1064(3) 0.68469(10) 0.6596(2) 0.0428(10) Uani 1 1 d D . . . .
C18 C 1.0518(3) 0.69040(9) 0.7221(2) 0.0375(8) Uani 1 1 d . . . . .
H18 H 1.037214 0.712837 0.737314 0.045 Uiso 1 1 calc R . . . .
C19 C 1.0186(3) 0.66315(8) 0.76244(19) 0.0291(7) Uani 1 1 d . . . . .
H19 H 0.979455 0.666696 0.804994 0.035 Uiso 1 1 calc R . . . .
C20 C 0.8649(3) 0.62358(7) 0.97884(17) 0.0248(6) Uani 1 1 d . . . . .
C21 C 0.9592(3) 0.60611(8) 0.99583(18) 0.0273(7) Uani 1 1 d . . . . .
H21 H 1.003150 0.598506 0.958198 0.033 Uiso 1 1 calc R . . . .
C22 C 0.9888(3) 0.59980(8) 1.06799(18) 0.0287(7) Uani 1 1 d . . . . .
H22 H 1.053485 0.588206 1.080085 0.034 Uiso 1 1 calc R . . . .
C23 C 0.9228(3) 0.61063(8) 1.12180(18) 0.0300(7) Uani 1 1 d . . . . .
C24 C 0.8290(3) 0.62808(9) 1.10568(18) 0.0312(7) Uani 1 1 d . . . . .
H24 H 0.785247 0.635650 1.143475 0.037 Uiso 1 1 calc R . . . .
C25 C 0.7995(3) 0.63439(8) 1.03351(18) 0.0298(7) Uani 1 1 d . . . . .
H25 H 0.734915 0.646059 1.021664 0.036 Uiso 1 1 calc R . . . .
C26 C 0.7859(3) 0.65624(7) 0.88556(17) 0.0244(6) Uani 1 1 d . . . . .
H26 H 0.769695 0.673186 0.919965 0.029 Uiso 1 1 calc R . . . .
C27 C 0.7529(3) 0.65947(8) 0.80908(17) 0.0233(6) Uani 1 1 d . . . . .
C28 C 0.7063(3) 0.68754(8) 0.77618(19) 0.0310(7) Uani 1 1 d . . . . .
H28 H 0.689703 0.707018 0.803720 0.037 Uiso 1 1 calc R . . . .
C29 C 0.6847(3) 0.68649(8) 0.7023(2) 0.0337(8) Uani 1 1 d . . . . .
H29 H 0.652385 0.705431 0.678641 0.040 Uiso 1 1 calc R . . . .
C30 C 0.7096(3) 0.65818(8) 0.66243(18) 0.0301(7) Uani 1 1 d . . . . .
H30 H 0.695646 0.657521 0.611480 0.036 Uiso 1 1 calc R . . . .
C31 C 0.7554(2) 0.63064(8) 0.69866(16) 0.0234(6) Uani 1 1 d . . . . .
C32 C 0.7879(3) 0.59880(8) 0.66602(16) 0.0240(6) Uani 1 1 d . . . . .
H32 H 0.782892 0.595156 0.615101 0.029 Uiso 1 1 calc R . . . .
C33 C 0.8667(3) 0.54558(7) 0.68131(16) 0.0220(6) Uani 1 1 d . . . . .
C34 C 0.8417(3) 0.51484(8) 0.71345(16) 0.0238(6) Uani 1 1 d . . . . .
H34 H 0.794680 0.514273 0.752763 0.029 Uiso 1 1 calc R . . . .
C35 C 0.8854(3) 0.48505(8) 0.68797(17) 0.0249(6) Uani 1 1 d . . . . .
H35 H 0.867925 0.463943 0.709068 0.030 Uiso 1 1 calc R . . . .
C36 C 0.9551(3) 0.48662(8) 0.63108(17) 0.0254(7) Uani 1 1 d . . . . .
C37 C 0.9815(3) 0.51715(8) 0.59999(19) 0.0316(7) Uani 1 1 d . . . . .
H37 H 1.030507 0.517803 0.561870 0.038 Uiso 1 1 calc R . . . .
C38 C 0.9364(3) 0.54672(8) 0.62441(18) 0.0309(7) Uani 1 1 d . . . . .
H38 H 0.952878 0.567706 0.602423 0.037 Uiso 1 1 calc R . . . .
Co1 Co 0.84819(3) 0.59417(2) 0.81639(2) 0.01954(8) Uani 1 1 d . . . . .
I1 I 0.25645(2) 0.61944(2) 0.90987(2) 0.04742(7) Uani 1 1 d . . . . .
I2 I 1.1412(3) 0.72262(7) 0.58656(17) 0.0417(5) Uani 0.454(14) 1 d D U P A 1
I2A I 1.1644(4) 0.72967(13) 0.6077(4) 0.0623(11) Uani 0.546(14) 1 d D . P A 2
I3 I 0.96261(2) 0.60010(2) 1.23086(2) 0.04245(6) Uani 1 1 d . . . . .
I4 I 1.02547(2) 0.44262(2) 0.59090(2) 0.02859(5) Uani 1 1 d . . . . .
N1 N 0.7258(2) 0.56894(6) 0.87005(13) 0.0215(5) Uani 1 1 d . . . . .
N2 N 0.9217(2) 0.55566(6) 0.85485(13) 0.0194(5) Uani 1 1 d . . . . .
N3 N 1.0063(2) 0.60309(6) 0.78293(13) 0.0230(5) Uani 1 1 d . . . . .
N4 N 0.8379(2) 0.62941(6) 0.90408(14) 0.0214(5) Uani 1 1 d . . . . .
N5 N 0.7765(2) 0.63155(6) 0.77071(13) 0.0208(5) Uani 1 1 d . . . . .
N6 N 0.8238(2) 0.57598(6) 0.71015(13) 0.0220(5) Uani 1 1 d . . . . .
C39 C 0.6738(3) 0.42447(7) 0.62606(16) 0.0228(6) Uani 1 1 d . . . . .
C40 C 0.7014(3) 0.43821(8) 0.55956(18) 0.0306(7) Uani 1 1 d . . . . .
H40 H 0.735754 0.424637 0.524864 0.037 Uiso 1 1 calc R . . . .
C41 C 0.6781(3) 0.47183(9) 0.5446(2) 0.0361(8) Uani 1 1 d . . . . .
H41 H 0.696587 0.481560 0.499604 0.043 Uiso 1 1 calc R . . . .
C42 C 0.6279(3) 0.49092(8) 0.5957(2) 0.0333(8) Uani 1 1 d . . . . .
C43 C 0.6011(3) 0.47775(8) 0.6622(2) 0.0304(7) Uani 1 1 d . . . . .
H43 H 0.567130 0.491468 0.696786 0.037 Uiso 1 1 calc R . . . .
C44 C 0.6247(3) 0.44416(7) 0.67728(17) 0.0251(6) Uani 1 1 d . . . . .
H44 H 0.607128 0.434677 0.722665 0.030 Uiso 1 1 calc R . . . .
C45 C 0.7818(3) 0.37600(8) 0.62288(18) 0.0269(7) Uani 1 1 d . . . . .
H45 H 0.838773 0.389232 0.605389 0.032 Uiso 1 1 calc R . . . .
C46 C 0.7906(3) 0.33935(8) 0.63108(18) 0.0271(7) Uani 1 1 d . . . . .
C47 C 0.8788(3) 0.31917(9) 0.6203(2) 0.0390(9) Uani 1 1 d . . . . .
H47 H 0.944548 0.328779 0.606340 0.047 Uiso 1 1 calc R . . . .
C48 C 0.8691(3) 0.28449(10) 0.6304(3) 0.0468(10) Uani 1 1 d . . . . .
H48 H 0.928157 0.270034 0.622387 0.056 Uiso 1 1 calc R . . . .
C49 C 0.7728(3) 0.27101(9) 0.6521(2) 0.0398(9) Uani 1 1 d . . . . .
H49 H 0.765764 0.247396 0.660102 0.048 Uiso 1 1 calc R . . . .
C50 C 0.6871(3) 0.29254(7) 0.66197(18) 0.0259(7) Uani 1 1 d . . . . .
C51 C 0.5813(3) 0.28426(7) 0.68615(17) 0.0241(6) Uani 1 1 d . . . . .
H51 H 0.561252 0.261772 0.697571 0.029 Uiso 1 1 calc R . . . .
C52 C 0.4153(2) 0.30337(7) 0.72255(16) 0.0201(6) Uani 1 1 d . . . . .
C53 C 0.4109(3) 0.28664(8) 0.78888(17) 0.0264(7) Uani 1 1 d . . . . .
H53 H 0.474910 0.279185 0.813079 0.032 Uiso 1 1 calc R . . . .
C54 C 0.3129(3) 0.28090(8) 0.81952(18) 0.0301(7) Uani 1 1 d . . . . .
H54 H 0.309142 0.269872 0.865114 0.036 Uiso 1 1 calc R . . . .
C55 C 0.2213(3) 0.29142(8) 0.78282(19) 0.0269(7) Uani 1 1 d . . . . .
C56 C 0.2252(3) 0.30866(8) 0.71752(19) 0.0284(7) Uani 1 1 d . . . . .
H56 H 0.160962 0.316070 0.693510 0.034 Uiso 1 1 calc R . . . .
C57 C 0.3228(2) 0.31505(7) 0.68744(17) 0.0231(6) Uani 1 1 d . . . . .
H57 H 0.326442 0.327283 0.643274 0.028 Uiso 1 1 calc R . . . .
C58 C 0.5389(2) 0.35162(7) 0.49080(16) 0.0213(6) Uani 1 1 d . . . . .
C59 C 0.5357(3) 0.31707(7) 0.47675(17) 0.0260(7) Uani 1 1 d . . . . .
H59 H 0.518974 0.301531 0.513946 0.031 Uiso 1 1 calc R . . . .
C60 C 0.5575(3) 0.30554(8) 0.40735(18) 0.0289(7) Uani 1 1 d . . . . .
H60 H 0.553945 0.282060 0.396674 0.035 Uiso 1 1 calc R . . . .
C61 C 0.5842(3) 0.32841(8) 0.35394(18) 0.0278(7) Uani 1 1 d D . . . .
C62 C 0.5921(3) 0.36270(8) 0.36908(18) 0.0290(7) Uani 1 1 d . . . . .
H62 H 0.612893 0.378107 0.332665 0.035 Uiso 1 1 calc R . . . .
C63 C 0.5695(3) 0.37429(7) 0.43764(17) 0.0255(7) Uani 1 1 d . . . . .
H63 H 0.574766 0.397732 0.448438 0.031 Uiso 1 1 calc R . . . .
C64 C 0.4369(2) 0.38630(7) 0.56266(16) 0.0209(6) Uani 1 1 d . . . . .
H64 H 0.403365 0.394810 0.519395 0.025 Uiso 1 1 calc R . . . .
C65 C 0.4076(2) 0.39890(7) 0.63348(16) 0.0195(6) Uani 1 1 d . . . . .
C66 C 0.3309(3) 0.42341(8) 0.64474(18) 0.0257(7) Uani 1 1 d . . . . .
H66 H 0.293831 0.433846 0.604866 0.031 Uiso 1 1 calc R . . . .
C67 C 0.3094(3) 0.43238(8) 0.71538(19) 0.0289(7) Uani 1 1 d . . . . .
H67 H 0.257787 0.449343 0.724455 0.035 Uiso 1 1 calc R . . . .
C68 C 0.3636(3) 0.41645(8) 0.77283(18) 0.0257(6) Uani 1 1 d . . . . .
H68 H 0.347923 0.421676 0.821574 0.031 Uiso 1 1 calc R . . . .
C69 C 0.4416(2) 0.39264(7) 0.75739(16) 0.0206(6) Uani 1 1 d . . . . .
C70 C 0.5121(2) 0.37630(7) 0.81171(16) 0.0216(6) Uani 1 1 d . . . . .
H70 H 0.499019 0.377901 0.862008 0.026 Uiso 1 1 calc R . . . .
C71 C 0.6637(3) 0.34442(7) 0.84098(16) 0.0223(6) Uani 1 1 d . . . . .
C72 C 0.7721(3) 0.34762(8) 0.83063(17) 0.0246(6) Uani 1 1 d . . . . .
H72 H 0.796461 0.358207 0.788031 0.030 Uiso 1 1 calc R . . . .
C73 C 0.8456(3) 0.33535(7) 0.88249(17) 0.0255(6) Uani 1 1 d . . . . .
H73 H 0.920242 0.338088 0.876650 0.031 Uiso 1 1 calc R . . . .
C74 C 0.8075(3) 0.31900(7) 0.94302(17) 0.0235(6) Uani 1 1 d . . . . .
C75 C 0.7001(3) 0.31403(8) 0.95229(18) 0.0295(7) Uani 1 1 d . . . . .
H75 H 0.676071 0.302039 0.993258 0.035 Uiso 1 1 calc R . . . .
C76 C 0.6274(3) 0.32683(8) 0.90081(17) 0.0276(7) Uani 1 1 d . . . . .
H76 H 0.552861 0.323601 0.906314 0.033 Uiso 1 1 calc R . . . .
Co2 Co 0.58162(3) 0.35455(2) 0.66962(2) 0.01665(8) Uani 1 1 d . . . . .
I5 I 0.59098(3) 0.54144(2) 0.57211(2) 0.05909(10) Uani 1 1 d . . . . .
I6 I 0.07306(2) 0.28024(2) 0.82647(2) 0.04397(7) Uani 1 1 d . . . . .
I7 I 0.6046(3) 0.31211(4) 0.24657(14) 0.0345(3) Uani 0.82(3) 1 d D . P B 1
I7A I 0.6215(15) 0.3104(3) 0.2530(7) 0.0404(17) Uani 0.18(3) 1 d D . P B 2
I8 I 0.91783(2) 0.30337(2) 1.02492(2) 0.02857(5) Uani 1 1 d . . . . .
N7 N 0.6923(2) 0.38945(6) 0.64071(14) 0.0211(5) Uani 1 1 d . . . . .
N8 N 0.6973(2) 0.32608(6) 0.65165(14) 0.0207(5) Uani 1 1 d . . . . .
N9 N 0.5160(2) 0.30937(6) 0.69119(13) 0.0196(5) Uani 1 1 d . . . . .
N10 N 0.5095(2) 0.36333(6) 0.56037(13) 0.0201(5) Uani 1 1 d . . . . .
N11 N 0.46350(19) 0.38419(6) 0.68887(13) 0.0180(5) Uani 1 1 d . . . . .
N12 N 0.5919(2) 0.35983(6) 0.78913(13) 0.0204(5) Uani 1 1 d . . . . .
C77 C 0.6669(3) 0.51575(9) 1.0983(2) 0.0352(8) Uani 1 1 d . . . . .
C78 C 0.5902(4) 0.48973(11) 1.1156(3) 0.0635(13) Uani 1 1 d . . . . .
H78A H 0.577268 0.475154 1.073236 0.095 Uiso 1 1 calc GR . . . .
H78B H 0.522934 0.500313 1.129016 0.095 Uiso 1 1 calc GR . . . .
H78C H 0.618670 0.476127 1.156308 0.095 Uiso 1 1 calc GR . . . .
N13 N 0.7272(3) 0.53581(8) 1.08515(18) 0.0408(8) Uani 1 1 d . . . . .
C79 C 0.1356(3) 0.24567(9) 0.5858(3) 0.0410(10) Uani 1 1 d . . . . .
C80 C 0.1741(4) 0.26314(12) 0.5226(3) 0.0634(14) Uani 1 1 d . . . . .
H80A H 0.194002 0.246522 0.486043 0.095 Uiso 1 1 calc GR . . . .
H80B H 0.236629 0.276833 0.536749 0.095 Uiso 1 1 calc GR . . . .
H80C H 0.117499 0.277838 0.502281 0.095 Uiso 1 1 calc GR . . . .
N14 N 0.1047(3) 0.23131(10) 0.6342(2) 0.0523(9) Uani 1 1 d . . . . .
Cl1 Cl 0.67152(8) 0.45366(2) 0.88421(5) 0.0367(2) Uani 1 1 d . . . . .
O1 O 0.6764(3) 0.48230(8) 0.83720(15) 0.0547(8) Uani 1 1 d . . . . .
O2 O 0.7488(4) 0.42979(11) 0.8649(3) 0.1129(18) Uani 1 1 d . . . . .
O3 O 0.5679(3) 0.43899(8) 0.87559(19) 0.0620(9) Uani 1 1 d . . . . .
O4 O 0.6896(3) 0.46520(8) 0.95683(15) 0.0621(10) Uani 1 1 d . . . . .
Cl2 Cl 0.46033(7) 0.22191(2) 0.55086(5) 0.03477(18) Uani 1 1 d . . . . .
O5 O 0.4587(3) 0.23544(8) 0.47970(16) 0.0617(9) Uani 1 1 d . . . . .
O6 O 0.4271(3) 0.18773(9) 0.5483(2) 0.0820(12) Uani 1 1 d . . . . .
O7 O 0.3938(3) 0.24083(9) 0.59724(17) 0.0632(9) Uani 1 1 d . . . . .
O8 O 0.5672(2) 0.22354(10) 0.58099(17) 0.0636(10) Uani 1 1 d . . . . .
Cl3 Cl 0.15471(8) 0.35990(2) 0.51961(5) 0.0374(2) Uani 1 1 d . . . . .
O9 O 0.2559(2) 0.34218(7) 0.51909(15) 0.0441(7) Uani 1 1 d . . . . .
O10 O 0.1107(3) 0.35684(9) 0.58932(19) 0.0668(10) Uani 1 1 d . . . . .
O11 O 0.0878(3) 0.34711(11) 0.4637(3) 0.1008(16) Uani 1 1 d . . . . .
O12 O 0.1775(3) 0.39515(7) 0.50611(16) 0.0532(8) Uani 1 1 d . . . . .
Cl4 Cl 1.28562(11) 0.53268(3) 0.67179(6) 0.0532(3) Uani 1 1 d D U . . .
O13 O 1.2264(6) 0.55244(16) 0.6115(4) 0.0690(18) Uani 0.603(6) 1 d D U P C 1
O13A O 1.2706(10) 0.5627(2) 0.6369(6) 0.0690(18) Uani 0.397(6) 1 d D U P C 2
O14 O 1.1933(7) 0.5174(2) 0.7089(4) 0.087(3) Uani 0.603(6) 1 d D U P C 1
O14A O 1.2303(12) 0.5274(3) 0.7347(6) 0.087(3) Uani 0.397(6) 1 d D U P C 2
O15 O 1.3408(5) 0.50673(18) 0.6382(5) 0.0565(18) Uani 0.603(6) 1 d D U P C 1
O15A O 1.2960(8) 0.5041(3) 0.6283(7) 0.0565(18) Uani 0.397(6) 1 d D U P C 2
O16 O 1.3333(8) 0.5559(2) 0.7141(5) 0.134(3) Uani 0.603(6) 1 d D U P C 1
O16A O 1.4023(9) 0.5364(3) 0.7043(7) 0.134(3) Uani 0.397(6) 1 d D U P C 2

loop_
_atom_site_aniso_label
_atom_site_aniso_U_11
_atom_site_aniso_U_22
_atom_site_aniso_U_33
_atom_site_aniso_U_23
_atom_site_aniso_U_13
_atom_site_aniso_U_12
C1 0.0251(16) 0.0184(13) 0.0268(16) -0.0014(11) 0.0014(13) 0.0016(11)
C2 0.0317(18) 0.0312(16) 0.0229(16) 0.0028(12) 0.0042(14) 0.0039(14)
C3 0.0324(19) 0.0321(16) 0.0287(17) 0.0011(13) -0.0013(14) 0.0043(14)
C4 0.0253(17) 0.0247(15) 0.0392(19) -0.0065(13) 0.0004(14) 0.0019(13)
C5 0.0305(19) 0.0388(18) 0.0286(17) -0.0107(14) 0.0041(14) 0.0010(15)
C6 0.0293(18) 0.0339(16) 0.0231(16) -0.0062(13) 0.0004(13) 0.0027(14)
C7 0.0269(16) 0.0214(13) 0.0195(14) 0.0012(11) 0.0031(12) -0.0035(12)
C8 0.0238(16) 0.0238(14) 0.0196(14) -0.0013(11) 0.0020(12) -0.0010(12)
C9 0.0338(19) 0.0267(15) 0.0250(16) 0.0035(12) 0.0011(14) 0.0010(13)
C10 0.0340(19) 0.0260(15) 0.0319(18) 0.0046(13) -0.0011(15) 0.0064(13)
C11 0.0281(18) 0.0281(15) 0.0310(17) 0.0006(13) 0.0024(14) 0.0055(13)
C12 0.0251(16) 0.0237(14) 0.0204(14) -0.0022(11) 0.0015(12) 0.0010(12)
C13 0.0202(15) 0.0271(14) 0.0225(15) -0.0015(12) 0.0022(12) 0.0009(12)
C14 0.0244(17) 0.0284(15) 0.0242(15) 0.0051(12) 0.0022(13) 0.0041(12)
C15 0.0338(19) 0.0381(18) 0.0262(17) 0.0067(14) 0.0067(14) 0.0113(15)
C16 0.037(2) 0.055(2) 0.034(2) 0.0157(17) 0.0134(16) 0.0162(18)
C17 0.035(2) 0.044(2) 0.051(2) 0.0282(18) 0.0158(18) 0.0174(17)
C18 0.034(2) 0.0306(17) 0.049(2) 0.0136(16) 0.0098(17) 0.0097(15)
C19 0.0265(17) 0.0298(16) 0.0312(17) 0.0057(13) 0.0060(14) 0.0049(13)
C20 0.0306(18) 0.0221(14) 0.0218(15) 0.0017(11) 0.0003(13) -0.0083(12)
C21 0.0322(18) 0.0228(14) 0.0270(16) -0.0009(12) 0.0020(14) -0.0038(13)
C22 0.0300(18) 0.0261(15) 0.0296(17) 0.0041(13) -0.0042(14) -0.0039(13)
C23 0.0352(19) 0.0311(16) 0.0234(16) 0.0072(13) -0.0022(14) -0.0095(14)
C24 0.0332(19) 0.0366(17) 0.0244(16) 0.0030(13) 0.0087(14) -0.0069(15)
C25 0.0294(18) 0.0294(16) 0.0308(17) 0.0026(13) 0.0028(14) -0.0010(13)
C26 0.0274(17) 0.0231(14) 0.0229(15) -0.0044(11) 0.0063(13) 0.0000(12)
C27 0.0223(16) 0.0251(14) 0.0230(15) -0.0019(12) 0.0061(12) 0.0028(12)
C28 0.0328(19) 0.0272(15) 0.0330(18) -0.0014(13) 0.0010(15) 0.0063(14)
C29 0.037(2) 0.0283(16) 0.0351(19) 0.0046(14) -0.0037(16) 0.0078(14)
C30 0.0333(19) 0.0319(16) 0.0250(16) 0.0050(13) -0.0013(14) 0.0035(14)
C31 0.0217(16) 0.0278(15) 0.0206(14) -0.0003(12) 0.0021(12) 0.0009(12)
C32 0.0264(17) 0.0273(15) 0.0183(14) 0.0002(11) 0.0003(12) 0.0001(12)
C33 0.0242(16) 0.0232(14) 0.0189(14) 0.0012(11) 0.0023(12) 0.0034(12)
C34 0.0237(16) 0.0300(15) 0.0177(14) 0.0006(12) 0.0033(12) -0.0030(12)
C35 0.0265(17) 0.0257(14) 0.0224(15) 0.0023(12) -0.0012(13) -0.0030(12)
C36 0.0268(17) 0.0250(14) 0.0243(15) 0.0020(12) -0.0006(13) 0.0046(12)
C37 0.0352(19) 0.0340(17) 0.0265(17) 0.0082(13) 0.0153(15) 0.0055(14)
C38 0.038(2) 0.0252(15) 0.0299(17) 0.0092(13) 0.0099(15) 0.0042(14)
Co1 0.0209(2) 0.02110(18) 0.01680(18) -0.00119(14) 0.00300(15) -0.00043(15)
I1 0.02633(13) 0.06007(16) 0.05560(17) -0.02193(13) -0.00205(11) 0.01065(11)
I2 0.0418(7) 0.0362(6) 0.0483(9) 0.0210(5) 0.0167(6) 0.0085(5)
I2A 0.0513(11) 0.0495(10) 0.089(2) 0.0442(13) 0.0389(13) 0.0257(9)
I3 0.04111(14) 0.06100(16) 0.02504(11) 0.01348(11) -0.00162(10) -0.00839(12)
I4 0.03240(12) 0.02775(10) 0.02584(10) 0.00243(8) 0.00421(9) 0.00645(8)
N1 0.0251(14) 0.0207(11) 0.0187(12) -0.0018(9) 0.0027(10) 0.0001(10)
N2 0.0206(13) 0.0217(11) 0.0160(11) -0.0012(9) 0.0035(10) -0.0003(10)
N3 0.0256(14) 0.0249(12) 0.0184(12) -0.0002(10) -0.0004(10) 0.0039(10)
N4 0.0215(13) 0.0218(11) 0.0213(12) -0.0006(9) 0.0034(10) -0.0035(10)
N5 0.0203(13) 0.0240(12) 0.0183(12) 0.0002(9) 0.0040(10) 0.0003(10)
N6 0.0231(13) 0.0263(12) 0.0168(12) 0.0017(10) 0.0030(10) -0.0002(10)
C39 0.0241(16) 0.0220(13) 0.0223(15) 0.0024(11) -0.0005(12) -0.0047(12)
C40 0.039(2) 0.0298(16) 0.0235(16) 0.0026(13) -0.0003(14) -0.0102(14)
C41 0.041(2) 0.0371(18) 0.0290(18) 0.0135(15) -0.0095(16) -0.0133(16)
C42 0.0310(19) 0.0222(14) 0.045(2) 0.0110(14) -0.0138(16) -0.0062(13)
C43 0.0273(18) 0.0218(14) 0.042(2) 0.0003(13) -0.0048(15) -0.0024(12)
C44 0.0263(17) 0.0222(14) 0.0268(16) 0.0041(12) 0.0002(13) -0.0044(12)
C45 0.0224(16) 0.0291(15) 0.0297(17) -0.0021(13) 0.0077(13) -0.0069(13)
C46 0.0209(16) 0.0281(15) 0.0325(17) -0.0024(13) 0.0054(13) -0.0017(12)
C47 0.0229(18) 0.0383(19) 0.057(2) -0.0073(17) 0.0150(17) 0.0011(15)
C48 0.028(2) 0.0351(19) 0.078(3) -0.0073(19) 0.017(2) 0.0104(16)
C49 0.033(2) 0.0218(15) 0.066(3) -0.0056(16) 0.0138(19) 0.0044(14)
C50 0.0224(16) 0.0197(13) 0.0358(18) -0.0021(12) 0.0035(13) 0.0031(12)
C51 0.0239(16) 0.0179(13) 0.0308(16) -0.0001(12) 0.0059(13) -0.0003(11)
C52 0.0189(15) 0.0188(12) 0.0226(14) -0.0021(11) 0.0027(12) -0.0024(11)
C53 0.0262(17) 0.0265(15) 0.0266(16) 0.0051(12) 0.0003(13) -0.0010(13)
C54 0.036(2) 0.0286(16) 0.0263(16) 0.0029(13) 0.0082(14) -0.0044(14)
C55 0.0209(16) 0.0257(14) 0.0349(18) -0.0077(13) 0.0126(14) -0.0055(12)
C56 0.0205(16) 0.0302(16) 0.0344(18) -0.0033(13) -0.0013(14) 0.0013(13)
C57 0.0223(16) 0.0229(14) 0.0240(15) 0.0020(11) 0.0001(12) -0.0012(12)
C58 0.0230(16) 0.0208(13) 0.0202(14) -0.0018(11) 0.0005(12) 0.0010(11)
C59 0.0323(18) 0.0209(14) 0.0249(16) 0.0014(12) 0.0041(13) 0.0000(12)
C60 0.0351(19) 0.0196(14) 0.0322(17) -0.0057(12) 0.0049(15) 0.0005(13)
C61 0.0321(18) 0.0270(15) 0.0245(16) -0.0050(12) 0.0046(14) 0.0016(13)
C62 0.040(2) 0.0250(15) 0.0226(15) 0.0006(12) 0.0056(14) -0.0010(14)
C63 0.0339(18) 0.0184(13) 0.0245(15) -0.0019(11) 0.0045(13) -0.0012(12)
C64 0.0220(15) 0.0198(13) 0.0209(14) 0.0014(11) 0.0007(12) -0.0009(11)
C65 0.0176(14) 0.0180(12) 0.0231(14) -0.0009(11) 0.0027(11) -0.0002(10)
C66 0.0210(16) 0.0238(14) 0.0322(17) 0.0010(12) 0.0004(13) 0.0045(12)
C67 0.0250(17) 0.0237(14) 0.0383(19) -0.0044(13) 0.0052(14) 0.0054(12)
C68 0.0244(16) 0.0250(14) 0.0282(16) -0.0048(12) 0.0072(13) -0.0010(12)
C69 0.0202(15) 0.0199(13) 0.0219(14) -0.0022(11) 0.0044(12) -0.0029(11)
C70 0.0253(16) 0.0219(13) 0.0179(14) -0.0036(11) 0.0047(12) -0.0060(12)
C71 0.0267(16) 0.0201(13) 0.0201(14) -0.0014(11) 0.0014(12) -0.0022(11)
C72 0.0265(17) 0.0246(14) 0.0231(15) 0.0028(12) 0.0059(13) 0.0001(12)
C73 0.0246(17) 0.0236(14) 0.0284(16) -0.0029(12) 0.0038(13) 0.0004(12)
C74 0.0263(17) 0.0205(13) 0.0235(15) -0.0006(11) -0.0026(13) 0.0007(12)
C75 0.0314(18) 0.0324(16) 0.0246(16) 0.0075(13) 0.0013(14) -0.0052(14)
C76 0.0230(17) 0.0344(16) 0.0255(16) 0.0041(13) 0.0008(13) -0.0070(13)
Co2 0.01662(19) 0.01505(16) 0.01845(18) -0.00017(14) 0.00302(15) 0.00010(14)
I5 0.05494(18) 0.02725(12) 0.0928(2) 0.02569(13) -0.02981(17) -0.00802(11)
I6 0.03089(13) 0.04673(14) 0.05584(16) -0.01078(12) 0.02348(12) -0.01183(11)
I7 0.0517(9) 0.0275(5) 0.0249(3) -0.0070(3) 0.0088(4) -0.0012(3)
I7A 0.041(3) 0.055(3) 0.0253(18) -0.0188(18) 0.0087(18) -0.0010(16)
I8 0.03136(12) 0.02568(9) 0.02821(11) 0.00042(8) -0.00545(9) 0.00393(8)
N7 0.0203(13) 0.0213(11) 0.0220(12) -0.0001(9) 0.0029(10) -0.0040(10)
N8 0.0183(13) 0.0193(11) 0.0246(13) -0.0021(9) 0.0041(10) 0.0003(9)
N9 0.0176(12) 0.0194(11) 0.0217(12) -0.0016(9) 0.0007(10) -0.0009(9)
N10 0.0198(13) 0.0203(11) 0.0203(12) -0.0006(9) 0.0019(10) -0.0017(9)
N11 0.0182(12) 0.0159(10) 0.0200(12) -0.0010(9) 0.0015(10) -0.0027(9)
N12 0.0225(13) 0.0200(11) 0.0188(12) -0.0005(9) 0.0017(10) -0.0039(10)
C77 0.042(2) 0.0303(17) 0.0331(19) -0.0027(14) 0.0020(16) 0.0100(16)
C78 0.069(3) 0.043(2) 0.080(4) -0.001(2) 0.019(3) -0.006(2)
N13 0.045(2) 0.0379(17) 0.0399(18) -0.0013(14) 0.0019(15) 0.0075(15)
C79 0.031(2) 0.0276(17) 0.064(3) -0.0114(18) -0.0137(19) 0.0069(15)
C80 0.060(3) 0.048(3) 0.081(4) 0.008(2) -0.010(3) -0.004(2)
N14 0.036(2) 0.057(2) 0.063(3) -0.011(2) -0.0054(18) 0.0036(17)
Cl1 0.0456(5) 0.0312(4) 0.0330(4) -0.0045(3) -0.0020(4) -0.0074(4)
O1 0.076(2) 0.0529(17) 0.0346(15) 0.0059(13) 0.0018(15) -0.0293(16)
O2 0.106(4) 0.087(3) 0.143(4) -0.048(3) -0.027(3) 0.053(3)
O3 0.061(2) 0.0531(18) 0.071(2) 0.0014(16) -0.0094(17) -0.0338(16)
O4 0.095(3) 0.066(2) 0.0255(14) -0.0037(13) 0.0037(15) -0.0429(19)
Cl2 0.0332(5) 0.0358(4) 0.0359(4) -0.0023(3) 0.0111(4) -0.0054(3)
O5 0.086(3) 0.064(2) 0.0352(16) 0.0057(14) 0.0051(16) -0.0149(18)
O6 0.091(3) 0.0461(19) 0.109(3) 0.001(2) 0.014(2) -0.0299(19)
O7 0.052(2) 0.089(2) 0.0495(19) -0.0061(17) 0.0151(16) 0.0276(18)
O8 0.0340(16) 0.106(3) 0.0512(19) -0.0349(18) 0.0060(14) 0.0008(17)
Cl3 0.0405(5) 0.0365(4) 0.0350(5) 0.0010(3) -0.0035(4) 0.0031(4)
O9 0.0377(16) 0.0476(15) 0.0469(16) 0.0022(13) -0.0014(13) 0.0073(12)
O10 0.059(2) 0.080(2) 0.064(2) 0.0296(18) 0.0296(18) 0.0016(18)
O11 0.070(3) 0.104(3) 0.124(4) -0.035(3) -0.058(3) 0.007(2)
O12 0.079(2) 0.0392(15) 0.0425(16) 0.0088(12) 0.0172(16) 0.0104(15)
Cl4 0.0782(8) 0.0412(5) 0.0414(5) -0.0072(4) 0.0179(5) 0.0042(5)
O13 0.092(6) 0.049(3) 0.067(4) 0.007(3) 0.015(3) 0.020(3)
O13A 0.092(6) 0.049(3) 0.067(4) 0.007(3) 0.015(3) 0.020(3)
O14 0.115(6) 0.085(5) 0.066(5) 0.007(4) 0.056(5) 0.024(4)
O14A 0.115(6) 0.085(5) 0.066(5) 0.007(4) 0.056(5) 0.024(4)
O15 0.053(5) 0.043(2) 0.076(3) 0.0057(19) 0.033(4) 0.009(3)
O15A 0.053(5) 0.043(2) 0.076(3) 0.0057(19) 0.033(4) 0.009(3)
O16 0.143(7) 0.118(6) 0.137(6) -0.054(5) -0.053(5) -0.004(4)
O16A 0.143(7) 0.118(6) 0.137(6) -0.054(5) -0.053(5) -0.004(4)

loop_
_atom_type_symbol
_atom_type_description
_atom_type_scat_dispersion_real
_atom_type_scat_dispersion_imag
_atom_type_scat_source
C C 0.0033 0.0016 'International Tables Vol C Tables 4.2.6.8 and 6.1.1.4'
H H 0.0000 0.0000 'International Tables Vol C Tables 4.2.6.8 and 6.1.1.4'
Cl Cl 0.1484 0.1585 'International Tables Vol C Tables 4.2.6.8 and 6.1.1.4'
Co Co 0.3494 0.9721 'International Tables Vol C Tables 4.2.6.8 and 6.1.1.4'
I I -0.4742 1.8119 'International Tables Vol C Tables 4.2.6.8 and 6.1.1.4'
N N 0.0061 0.0033 'International Tables Vol C Tables 4.2.6.8 and 6.1.1.4'
O O 0.0106 0.0060 'International Tables Vol C Tables 4.2.6.8 and 6.1.1.4'

loop_
_geom_angle_atom_site_label_1
_geom_angle_atom_site_label_2
_geom_angle_atom_site_label_3
_geom_angle
_geom_angle_site_symmetry_1
_geom_angle_site_symmetry_3
_geom_angle_publ_flag
C2 C1 C6 120.5(3) . . ?
C2 C1 N1 118.5(3) . . ?
C6 C1 N1 121.0(3) . . ?
C1 C2 H2 120.3 . . ?
C1 C2 C3 119.4(3) . . ?
C3 C2 H2 120.3 . . ?
C2 C3 H3 120.2 . . ?
C4 C3 C2 119.7(3) . . ?
C4 C3 H3 120.2 . . ?
C3 C4 C5 121.6(3) . . ?
C3 C4 I1 119.2(3) . . ?
C5 C4 I1 119.2(3) . . ?
C4 C5 H5 120.4 . . ?
C4 C5 C6 119.1(3) . . ?
C6 C5 H5 120.4 . . ?
C1 C6 H6 120.2 . . ?
C5 C6 C1 119.7(3) . . ?
C5 C6 H6 120.2 . . ?
C8 C7 H7 122.0 . . ?
N1 C7 H7 122.0 . . ?
N1 C7 C8 116.1(3) . . ?
C9 C8 C7 126.5(3) . . ?
N2 C8 C7 112.0(3) . . ?
N2 C8 C9 121.5(3) . . ?
C8 C9 H9 120.6 . . ?
C10 C9 C8 118.7(3) . . ?
C10 C9 H9 120.6 . . ?
C9 C10 H10 120.1 . . ?
C11 C10 C9 119.7(3) . . ?
C11 C10 H10 120.1 . . ?
C10 C11 H11 120.5 . . ?
C10 C11 C12 119.0(3) . . ?
C12 C11 H11 120.5 . . ?
C11 C12 C13 126.4(3) . . ?
N2 C12 C11 121.1(3) . . ?
N2 C12 C13 112.6(3) . . ?
C12 C13 H13 121.9 . . ?
N3 C13 C12 116.2(3) . . ?
N3 C13 H13 121.9 . . ?
C15 C14 C19 120.5(3) . . ?
C15 C14 N3 121.8(3) . . ?
C19 C14 N3 117.7(3) . . ?
C14 C15 H15 120.2 . . ?
C16 C15 C14 119.6(3) . . ?
C16 C15 H15 120.2 . . ?
C15 C16 H16 120.5 . . ?
C17 C16 C15 119.1(4) . . ?
C17 C16 H16 120.5 . . ?
C16 C17 I2 114.6(3) . . ?
C16 C17 I2A 122.9(3) . . ?
C18 C17 C16 121.9(3) . . ?
C18 C17 I2 123.1(3) . . ?
C18 C17 I2A 114.8(3) . . ?
C17 C18 H18 120.4 . . ?
C17 C18 C19 119.3(3) . . ?
C19 C18 H18 120.4 . . ?
C14 C19 H19 120.2 . . ?
C18 C19 C14 119.6(3) . . ?
C18 C19 H19 120.2 . . ?
C21 C20 N4 117.9(3) . . ?
C25 C20 C21 120.4(3) . . ?
C25 C20 N4 121.8(3) . . ?
C20 C21 H21 120.0 . . ?
C22 C21 C20 119.9(3) . . ?
C22 C21 H21 120.0 . . ?
C21 C22 H22 120.5 . . ?
C23 C22 C21 119.1(3) . . ?
C23 C22 H22 120.5 . . ?
C22 C23 C24 121.6(3) . . ?
C22 C23 I3 120.0(2) . . ?
C24 C23 I3 118.4(3) . . ?
C23 C24 H24 120.4 . . ?
C23 C24 C25 119.2(3) . . ?
C25 C24 H24 120.4 . . ?
C20 C25 C24 119.8(3) . . ?
C20 C25 H25 120.1 . . ?
C24 C25 H25 120.1 . . ?
C27 C26 H26 121.6 . . ?
N4 C26 H26 121.6 . . ?
N4 C26 C27 116.9(3) . . ?
C28 C27 C26 126.4(3) . . ?
N5 C27 C26 112.0(3) . . ?
N5 C27 C28 121.5(3) . . ?
C27 C28 H28 120.9 . . ?
C29 C28 C27 118.3(3) . . ?
C29 C28 H28 120.9 . . ?
C28 C29 H29 119.7 . . ?
C28 C29 C30 120.7(3) . . ?
C30 C29 H29 119.7 . . ?
C29 C30 H30 120.8 . . ?
C29 C30 C31 118.4(3) . . ?
C31 C30 H30 120.8 . . ?
C30 C31 C32 126.4(3) . . ?
N5 C31 C30 121.1(3) . . ?
N5 C31 C32 112.5(3) . . ?
C31 C32 H32 121.9 . . ?
N6 C32 C31 116.1(3) . . ?
N6 C32 H32 121.9 . . ?
C34 C33 N6 118.9(3) . . ?
C38 C33 C34 120.4(3) . . ?
C38 C33 N6 120.6(3) . . ?
C33 C34 H34 120.0 . . ?
C35 C34 C33 119.9(3) . . ?
C35 C34 H34 120.0 . . ?
C34 C35 H35 120.5 . . ?
C34 C35 C36 118.9(3) . . ?
C36 C35 H35 120.5 . . ?
C35 C36 I4 120.8(2) . . ?
C37 C36 C35 121.2(3) . . ?
C37 C36 I4 118.0(2) . . ?
C36 C37 H37 120.1 . . ?
C38 C37 C36 119.9(3) . . ?
C38 C37 H37 120.1 . . ?
C33 C38 H38 120.2 . . ?
C37 C38 C33 119.6(3) . . ?
C37 C38 H38 120.2 . . ?
N1 Co1 N3 156.48(10) . . ?
N1 Co1 N4 83.64(9) . . ?
N2 Co1 N1 78.21(10) . . ?
N2 Co1 N3 78.35(10) . . ?
N2 Co1 N4 106.29(10) . . ?
N2 Co1 N5 175.70(11) . . ?
N2 Co1 N6 97.24(10) . . ?
N3 Co1 N4 101.12(10) . . ?
N5 Co1 N1 103.66(10) . . ?
N5 Co1 N3 99.86(10) . . ?
N5 Co1 N4 77.85(10) . . ?
N5 Co1 N6 78.64(10) . . ?
N6 Co1 N1 101.10(10) . . ?
N6 Co1 N3 83.78(10) . . ?
N6 Co1 N4 156.47(10) . . ?
C1 N1 Co1 127.61(19) . . ?
C7 N1 C1 118.5(3) . . ?
C7 N1 Co1 113.1(2) . . ?
C8 N2 C12 120.0(3) . . ?
C8 N2 Co1 120.2(2) . . ?
C12 N2 Co1 119.4(2) . . ?
C13 N3 C14 119.1(3) . . ?
C13 N3 Co1 112.1(2) . . ?
C14 N3 Co1 127.5(2) . . ?
C20 N4 Co1 127.28(19) . . ?
C26 N4 C20 119.4(3) . . ?
C26 N4 Co1 112.3(2) . . ?
C27 N5 Co1 120.7(2) . . ?
C31 N5 C27 120.0(3) . . ?
C31 N5 Co1 119.2(2) . . ?
C32 N6 C33 118.9(3) . . ?
C32 N6 Co1 112.7(2) . . ?
C33 N6 Co1 126.31(19) . . ?
C40 C39 N7 120.0(3) . . ?
C44 C39 C40 120.7(3) . . ?
C44 C39 N7 119.3(3) . . ?
C39 C40 H40 120.3 . . ?
C41 C40 C39 119.5(3) . . ?
C41 C40 H40 120.3 . . ?
C40 C41 H41 120.5 . . ?
C42 C41 C40 119.1(3) . . ?
C42 C41 H41 120.5 . . ?
C41 C42 C43 122.1(3) . . ?
C41 C42 I5 118.9(3) . . ?
C43 C42 I5 119.0(3) . . ?
C42 C43 H43 120.6 . . ?
C42 C43 C44 118.8(3) . . ?
C44 C43 H43 120.6 . . ?
C39 C44 C43 119.8(3) . . ?
C39 C44 H44 120.1 . . ?
C43 C44 H44 120.1 . . ?
C46 C45 H45 121.8 . . ?
N7 C45 H45 121.8 . . ?
N7 C45 C46 116.4(3) . . ?
C47 C46 C45 128.0(3) . . ?
N8 C46 C45 110.7(3) . . ?
N8 C46 C47 121.4(3) . . ?
C46 C47 H47 120.8 . . ?
C46 C47 C48 118.4(3) . . ?
C48 C47 H47 120.8 . . ?
C47 C48 H48 120.1 . . ?
C47 C48 C49 119.9(3) . . ?
C49 C48 H48 120.1 . . ?
C48 C49 H49 120.5 . . ?
C50 C49 C48 119.0(3) . . ?
C50 C49 H49 120.5 . . ?
C49 C50 C51 128.4(3) . . ?
N8 C50 C49 120.6(3) . . ?
N8 C50 C51 111.0(3) . . ?
C50 C51 H51 122.1 . . ?
N9 C51 C50 115.8(3) . . ?
N9 C51 H51 122.1 . . ?
C53 C52 N9 119.9(3) . . ?
C57 C52 C53 120.7(3) . . ?
C57 C52 N9 119.4(3) . . ?
C52 C53 H53 120.0 . . ?
C54 C53 C52 119.9(3) . . ?
C54 C53 H53 120.0 . . ?
C53 C54 H54 120.5 . . ?
C55 C54 C53 118.9(3) . . ?
C55 C54 H54 120.5 . . ?
C54 C55 C56 121.5(3) . . ?
C54 C55 I6 118.7(2) . . ?
C56 C55 I6 119.8(2) . . ?
C55 C56 H56 120.1 . . ?
C57 C56 C55 119.8(3) . . ?
C57 C56 H56 120.1 . . ?
C52 C57 H57 120.4 . . ?
C56 C57 C52 119.2(3) . . ?
C56 C57 H57 120.4 . . ?
C59 C58 C63 120.5(3) . . ?
C59 C58 N10 118.7(3) . . ?
C63 C58 N10 120.7(3) . . ?
C58 C59 H59 120.4 . . ?
C58 C59 C60 119.1(3) . . ?
C60 C59 H59 120.4 . . ?
C59 C60 H60 120.1 . . ?
C61 C60 C59 119.9(3) . . ?
C61 C60 H60 120.1 . . ?
C60 C61 C62 120.8(3) . . ?
C60 C61 I7 120.6(2) . . ?
C60 C61 I7A 118.9(4) . . ?
C62 C61 I7 118.6(2) . . ?
C62 C61 I7A 120.2(4) . . ?
C61 C62 H62 120.3 . . ?
C63 C62 C61 119.5(3) . . ?
C63 C62 H62 120.3 . . ?
C58 C63 H63 120.0 . . ?
C62 C63 C58 120.0(3) . . ?
C62 C63 H63 120.0 . . ?
C65 C64 H64 120.9 . . ?
N10 C64 H64 120.9 . . ?
N10 C64 C65 118.1(3) . . ?
C66 C65 C64 124.9(3) . . ?
N11 C65 C64 113.0(2) . . ?
N11 C65 C66 122.1(3) . . ?
C65 C66 H66 120.7 . . ?
C65 C66 C67 118.6(3) . . ?
C67 C66 H66 120.7 . . ?
C66 C67 H67 120.2 . . ?
C66 C67 C68 119.6(3) . . ?
C68 C67 H67 120.2 . . ?
C67 C68 H68 120.7 . . ?
C67 C68 C69 118.5(3) . . ?
C69 C68 H68 120.7 . . ?
C68 C69 C70 124.7(3) . . ?
N11 C69 C68 121.9(3) . . ?
N11 C69 C70 113.3(3) . . ?
C69 C70 H70 121.2 . . ?
N12 C70 C69 117.6(3) . . ?
N12 C70 H70 121.2 . . ?
C72 C71 C76 120.3(3) . . ?
C72 C71 N12 117.8(3) . . ?
C76 C71 N12 122.0(3) . . ?
C71 C72 H72 120.0 . . ?
C71 C72 C73 120.1(3) . . ?
C73 C72 H72 120.0 . . ?
C72 C73 H73 120.7 . . ?
C74 C73 C72 118.5(3) . . ?
C74 C73 H73 120.7 . . ?
C73 C74 I8 118.6(2) . . ?
C75 C74 C73 122.1(3) . . ?
C75 C74 I8 119.2(2) . . ?
C74 C75 H75 120.6 . . ?
C74 C75 C76 118.9(3) . . ?
C76 C75 H75 120.6 . . ?
C71 C76 H76 120.0 . . ?
C75 C76 C71 120.0(3) . . ?
C75 C76 H76 120.0 . . ?
N7 Co2 N10 85.08(9) . . ?
N7 Co2 N12 100.41(9) . . ?
N8 Co2 N7 79.88(11) . . ?
N8 Co2 N9 79.90(10) . . ?
N8 Co2 N10 103.11(10) . . ?
N8 Co2 N11 179.34(11) . . ?
N8 Co2 N12 102.43(10) . . ?
N9 Co2 N7 159.78(10) . . ?
N9 Co2 N10 99.42(9) . . ?
N9 Co2 N12 84.05(9) . . ?
N10 Co2 N12 154.45(10) . . ?
N11 Co2 N7 99.72(10) . . ?
N11 Co2 N9 100.50(10) . . ?
N11 Co2 N10 77.36(10) . . ?
N11 Co2 N12 77.12(10) . . ?
C39 N7 Co2 126.8(2) . . ?
C45 N7 C39 119.1(3) . . ?
C45 N7 Co2 113.0(2) . . ?
C46 N8 C50 120.8(3) . . ?
C46 N8 Co2 119.9(2) . . ?
C50 N8 Co2 119.3(2) . . ?
C51 N9 C52 118.2(3) . . ?
C51 N9 Co2 113.9(2) . . ?
C52 N9 Co2 126.97(18) . . ?
C58 N10 Co2 131.38(19) . . ?
C64 N10 C58 117.7(2) . . ?
C64 N10 Co2 110.3(2) . . ?
C65 N11 Co2 120.2(2) . . ?
C69 N11 C65 119.1(3) . . ?
C69 N11 Co2 120.5(2) . . ?
C70 N12 C71 118.8(3) . . ?
C70 N12 Co2 110.8(2) . . ?
C71 N12 Co2 129.8(2) . . ?
N13 C77 C78 179.3(5) . . ?
C77 C78 H78A 109.5 . . ?
C77 C78 H78B 109.5 . . ?
C77 C78 H78C 109.5 . . ?
H78A C78 H78B 109.5 . . ?
H78A C78 H78C 109.5 . . ?
H78B C78 H78C 109.5 . . ?
N14 C79 C80 178.2(4) . . ?
C79 C80 H80A 109.5 . . ?
C79 C80 H80B 109.5 . . ?
C79 C80 H80C 109.5 . . ?
H80A C80 H80B 109.5 . . ?
H80A C80 H80C 109.5 . . ?
H80B C80 H80C 109.5 . . ?
O2 Cl1 O1 109.5(3) . . ?
O2 Cl1 O3 109.3(3) . . ?
O2 Cl1 O4 111.4(3) . . ?
O3 Cl1 O1 108.3(2) . . ?
O3 Cl1 O4 110.4(2) . . ?
O4 Cl1 O1 107.91(18) . . ?
O5 Cl2 O7 111.6(2) . . ?
O5 Cl2 O8 109.0(2) . . ?
O6 Cl2 O5 109.6(2) . . ?
O6 Cl2 O7 110.1(2) . . ?
O6 Cl2 O8 109.0(2) . . ?
O7 Cl2 O8 107.50(19) . . ?
O10 Cl3 O9 109.41(19) . . ?
O10 Cl3 O12 108.8(2) . . ?
O11 Cl3 O9 108.7(2) . . ?
O11 Cl3 O10 113.2(3) . . ?
O11 Cl3 O12 109.8(2) . . ?
O12 Cl3 O9 106.72(19) . . ?
O13A Cl4 O14A 117.5(7) . . ?
O13A Cl4 O15A 116.7(7) . . ?
O13A Cl4 O16A 102.2(6) . . ?
O14 Cl4 O13 100.2(5) . . ?
O14A Cl4 O15A 114.7(7) . . ?
O14A Cl4 O16A 100.4(7) . . ?
O15 Cl4 O13 106.7(4) . . ?
O15 Cl4 O14 108.0(4) . . ?
O15A Cl4 O16A 101.0(6) . . ?
O16 Cl4 O13 105.6(5) . . ?
O16 Cl4 O14 110.4(5) . . ?
O16 Cl4 O15 123.3(5) . . ?

loop_
_geom_bond_atom_site_label_1
_geom_bond_atom_site_label_2
_geom_bond_distance
_geom_bond_site_symmetry_2
_geom_bond_publ_flag
C1 C2 1.388(4) . ?
C1 C6 1.393(5) . ?
C1 N1 1.428(4) . ?
C2 H2 0.9500 . ?
C2 C3 1.389(5) . ?
C3 H3 0.9500 . ?
C3 C4 1.378(5) . ?
C4 C5 1.378(5) . ?
C4 I1 2.092(3) . ?
C5 H5 0.9500 . ?
C5 C6 1.392(5) . ?
C6 H6 0.9500 . ?
C7 H7 0.9500 . ?
C7 C8 1.460(4) . ?
C7 N1 1.284(4) . ?
C8 C9 1.389(4) . ?
C8 N2 1.343(4) . ?
C9 H9 0.9500 . ?
C9 C10 1.386(5) . ?
C10 H10 0.9500 . ?
C10 C11 1.386(5) . ?
C11 H11 0.9500 . ?
C11 C12 1.387(4) . ?
C12 C13 1.460(4) . ?
C12 N2 1.352(4) . ?
C13 H13 0.9500 . ?
C13 N3 1.289(4) . ?
C14 C15 1.394(5) . ?
C14 C19 1.396(4) . ?
C14 N3 1.422(4) . ?
C15 H15 0.9500 . ?
C15 C16 1.386(5) . ?
C16 H16 0.9500 . ?
C16 C17 1.382(6) . ?
C17 C18 1.381(6) . ?
C17 I2 2.073(4) . ?
C17 I2A 2.158(5) . ?
C18 H18 0.9500 . ?
C18 C19 1.382(5) . ?
C19 H19 0.9500 . ?
C20 C21 1.393(5) . ?
C20 C25 1.389(5) . ?
C20 N4 1.427(4) . ?
C21 H21 0.9500 . ?
C21 C22 1.391(4) . ?
C22 H22 0.9500 . ?
C22 C23 1.382(5) . ?
C23 C24 1.385(5) . ?
C23 I3 2.097(3) . ?
C24 H24 0.9500 . ?
C24 C25 1.391(5) . ?
C25 H25 0.9500 . ?
C26 H26 0.9500 . ?
C26 C27 1.461(4) . ?
C26 N4 1.285(4) . ?
C27 C28 1.384(4) . ?
C27 N5 1.350(4) . ?
C28 H28 0.9500 . ?
C28 C29 1.381(5) . ?
C29 H29 0.9500 . ?
C29 C30 1.381(5) . ?
C30 H30 0.9500 . ?
C30 C31 1.391(4) . ?
C31 C32 1.460(4) . ?
C31 N5 1.346(4) . ?
C32 H32 0.9500 . ?
C32 N6 1.285(4) . ?
C33 C34 1.393(4) . ?
C33 C38 1.388(5) . ?
C33 N6 1.428(4) . ?
C34 H34 0.9500 . ?
C34 C35 1.388(4) . ?
C35 H35 0.9500 . ?
C35 C36 1.390(5) . ?
C36 C37 1.382(4) . ?
C36 I4 2.098(3) . ?
C37 H37 0.9500 . ?
C37 C38 1.381(5) . ?
C38 H38 0.9500 . ?
Co1 N1 2.104(3) . ?
Co1 N2 1.904(2) . ?
Co1 N3 2.123(3) . ?
Co1 N4 2.143(2) . ?
Co1 N5 1.910(2) . ?
Co1 N6 2.100(2) . ?
C39 C40 1.396(4) . ?
C39 C44 1.385(5) . ?
C39 N7 1.428(4) . ?
C40 H40 0.9500 . ?
C40 C41 1.387(5) . ?
C41 H41 0.9500 . ?
C41 C42 1.378(6) . ?
C42 C43 1.384(5) . ?
C42 I5 2.093(3) . ?
C43 H43 0.9500 . ?
C43 C44 1.387(4) . ?
C44 H44 0.9500 . ?
C45 H45 0.9500 . ?
C45 C46 1.461(4) . ?
C45 N7 1.294(4) . ?
C46 C47 1.383(5) . ?
C46 N8 1.347(4) . ?
C47 H47 0.9500 . ?
C47 C48 1.390(5) . ?
C48 H48 0.9500 . ?
C48 C49 1.391(5) . ?
C49 H49 0.9500 . ?
C49 C50 1.386(5) . ?
C50 C51 1.449(5) . ?
C50 N8 1.347(4) . ?
C51 H51 0.9500 . ?
C51 N9 1.292(4) . ?
C52 C53 1.394(4) . ?
C52 C57 1.385(4) . ?
C52 N9 1.425(4) . ?
C53 H53 0.9500 . ?
C53 C54 1.387(5) . ?
C54 H54 0.9500 . ?
C54 C55 1.375(5) . ?
C55 C56 1.386(5) . ?
C55 I6 2.096(3) . ?
C56 H56 0.9500 . ?
C56 C57 1.384(5) . ?
C57 H57 0.9500 . ?
C58 C59 1.391(4) . ?
C58 C63 1.392(4) . ?
C58 N10 1.425(4) . ?
C59 H59 0.9500 . ?
C59 C60 1.395(5) . ?
C60 H60 0.9500 . ?
C60 C61 1.388(5) . ?
C61 C62 1.388(4) . ?
C61 I7 2.107(4) . ?
C61 I7A 2.063(9) . ?
C62 H62 0.9500 . ?
C62 C63 1.384(4) . ?
C63 H63 0.9500 . ?
C64 H64 0.9500 . ?
C64 C65 1.457(4) . ?
C64 N10 1.286(4) . ?
C65 C66 1.385(4) . ?
C65 N11 1.349(4) . ?
C66 H66 0.9500 . ?
C66 C67 1.386(5) . ?
C67 H67 0.9500 . ?
C67 C68 1.389(5) . ?
C68 H68 0.9500 . ?
C68 C69 1.392(4) . ?
C69 C70 1.462(4) . ?
C69 N11 1.345(4) . ?
C70 H70 0.9500 . ?
C70 N12 1.274(4) . ?
C71 C72 1.384(5) . ?
C71 C76 1.394(4) . ?
C71 N12 1.425(4) . ?
C72 H72 0.9500 . ?
C72 C73 1.390(4) . ?
C73 H73 0.9500 . ?
C73 C74 1.389(4) . ?
C74 C75 1.376(5) . ?
C74 I8 2.102(3) . ?
C75 H75 0.9500 . ?
C75 C76 1.387(4) . ?
C76 H76 0.9500 . ?
Co2 N7 2.040(2) . ?
Co2 N8 1.873(2) . ?
Co2 N9 2.012(2) . ?
Co2 N10 2.206(2) . ?
Co2 N11 1.930(2) . ?
Co2 N12 2.213(2) . ?
C77 C78 1.450(6) . ?
C77 N13 1.128(5) . ?
C78 H78A 0.9800 . ?
C78 H78B 0.9800 . ?
C78 H78C 0.9800 . ?
C79 C80 1.453(7) . ?
C79 N14 1.136(6) . ?
C80 H80A 0.9800 . ?
C80 H80B 0.9800 . ?
C80 H80C 0.9800 . ?
Cl1 O1 1.429(3) . ?
Cl1 O2 1.407(4) . ?
Cl1 O3 1.425(3) . ?
Cl1 O4 1.425(3) . ?
Cl2 O5 1.417(3) . ?
Cl2 O6 1.415(3) . ?
Cl2 O7 1.427(3) . ?
Cl2 O8 1.431(3) . ?
Cl3 O9 1.448(3) . ?
Cl3 O10 1.422(3) . ?
Cl3 O11 1.399(3) . ?
Cl3 O12 1.446(3) . ?
Cl4 O13 1.529(6) . ?
Cl4 O13A 1.362(8) . ?
Cl4 O14 1.492(7) . ?
Cl4 O14A 1.389(9) . ?
Cl4 O15 1.395(6) . ?
Cl4 O15A 1.396(9) . ?
Cl4 O16 1.333(6) . ?
Cl4 O16A 1.566(9) . ?
